data_7108103
loop_
_publ_author_name
'Hiroshi Sato'
'Ryotaro Matsuda'
'Mohammad Hedayetullah Mir'
'Susumu Kitagawa'

_publ_section_title
;
 Photochemical cycloaddition on the pore surface of a porous coordination
 polymer impacts on the sorption behavior
;
_journal_name_full Chem.Commun.
_journal_page_first 7919
_journal_paper_doi 10.1039/c2cc31083j
_journal_volume 48
_journal_year 2012
_chemical_formula_moiety 'C24 H23 N3 O6 Zn'
_chemical_formula_sum 'C24 H23 N3 O6 Zn'
_chemical_formula_weight 514.84
_space_group_IT_number 2
_symmetry_cell_setting triclinic
_symmetry_Int_Tables_number 2
_symmetry_space_group_name_Hall '-P 1'
_symmetry_space_group_name_H-M 'P -1'
_atom_sites_solution_hydrogens geom
_atom_sites_solution_primary direct
_atom_sites_solution_secondary difmap
_cell_angle_alpha 83.037(7)
_cell_angle_beta 70.710(6)
_cell_angle_gamma 72.124(6)
_cell_formula_units_Z 2
_cell_length_a 9.3209(11)
_cell_length_b 10.2037(16)
_cell_length_c 13.366(2)
_cell_measurement_reflns_used 4356
_cell_measurement_temperature 93
_cell_measurement_theta_max 31.15
_cell_measurement_theta_min 2.62
_cell_volume 1141.6(3)
_computing_cell_refinement CrystalClear
_computing_data_collection 'CrystalClear (Rigaku Inc., 2008)'
_computing_data_reduction CrystalClear
_computing_molecular_graphics 'CrystalStructure 4.0'
_computing_publication_material 'CrystalStructure 4.0 (Rigaku, 2010)'
_computing_structure_refinement 'SHELXL97 (Sheldrick, 2008)'
_computing_structure_solution 'SIR92 (Altomare, et al., 1994)'
_diffrn_ambient_temperature 93
_diffrn_detector_area_resol_mean 7.111
_diffrn_measured_fraction_theta_full 0.963
_diffrn_measured_fraction_theta_max 0.963
_diffrn_measurement_device_type 'Rigaku Saturn724'
_diffrn_measurement_method \w
_diffrn_radiation_type 'Mo K\a'
_diffrn_radiation_wavelength 0.71075
_diffrn_reflns_av_R_equivalents 0.0279
_diffrn_reflns_limit_h_max 11
_diffrn_reflns_limit_h_min -10
_diffrn_reflns_limit_k_max 12
_diffrn_reflns_limit_k_min -12
_diffrn_reflns_limit_l_max 16
_diffrn_reflns_limit_l_min -16
_diffrn_reflns_number 8720
_diffrn_reflns_theta_full 26.50
_diffrn_reflns_theta_max 26.50
_diffrn_standards_number 0
_exptl_absorpt_coefficient_mu 1.122
_exptl_absorpt_correction_T_max 0.945
_exptl_absorpt_correction_T_min 0.686
_exptl_absorpt_correction_type multi-scan
_exptl_absorpt_process_details 'REQAB (Rigaku, 1998)'
_exptl_crystal_colour colorless
_exptl_crystal_density_diffrn 1.498
_exptl_crystal_density_method 'not measured'
_exptl_crystal_description prism
_exptl_crystal_F_000 532.00
_exptl_crystal_size_max 0.200
_exptl_crystal_size_mid 0.100
_exptl_crystal_size_min 0.050
_refine_diff_density_max 2.270
_refine_diff_density_min -1.320
_refine_ls_extinction_method none
_refine_ls_goodness_of_fit_ref 1.448
_refine_ls_hydrogen_treatment constr
_refine_ls_number_parameters 315
_refine_ls_number_reflns 4552
_refine_ls_number_restraints 0
_refine_ls_R_factor_gt 0.0610
_refine_ls_shift/su_max 0.000
_refine_ls_structure_factor_coef Fsqd
_refine_ls_weighting_details 'w = 1/[\s^2^(Fo^2^)+(0.1000P)^2^+0.0000P] where P=(Fo^2^+2Fc^2^)/3'
_refine_ls_weighting_scheme calc
_refine_ls_wR_factor_ref 0.1737
_reflns_number_gt 4159
_reflns_number_total 4558
_reflns_threshold_expression F^2^>2.0\s(F^2^)
_cod_data_source_file c2cc31083j.txt
_cod_data_source_block Photo_CID_bpe_OMe_DMF
_cod_original_cell_volume 1141.7(3)
_cod_database_code 7108103

loop_
_symmetry_equiv_pos_site_id
_symmetry_equiv_pos_as_xyz
1 +X,+Y,+Z
2 -X,-Y,-Z

loop_
_atom_site_label
_atom_site_type_symbol
_atom_site_fract_x
_atom_site_fract_y
_atom_site_fract_z
_atom_site_U_iso_or_equiv
_atom_site_adp_type
_atom_site_occupancy
_atom_site_symmetry_multiplicity
_atom_site_calc_flag
_atom_site_refinement_flags
Zn1 Zn 0.66730(4) 0.12466(3) 0.44561(3) 0.00807(18) Uani 1.0 2 d .
O2 O 0.6378(3) 0.3450(3) 0.44606(19) 0.0142(5) Uani 1.0 2 d .
O3 O 0.7878(3) 0.9216(3) 0.42057(18) 0.0116(5) Uani 1.0 2 d .
O4 O 0.8787(3) 0.2025(3) 0.3914(2) 0.0135(5) Uani 1.0 2 d .
O5 O 0.5792(3) 0.8429(3) 0.50232(19) 0.0127(5) Uani 1.0 2 d .
O36 O 1.2449(3) 0.4938(3) 0.2939(3) 0.0194(6) Uani 1.0 2 d .
O42 O 0.8567(4) 0.7231(4) 0.0154(4) 0.0468(10) Uani 1.0 2 d .
N9 N 0.6494(4) 0.1432(3) 1.2881(3) 0.0125(6) Uani 1.0 2 d .
N10 N 0.6661(4) 0.1042(3) 0.6061(3) 0.0104(6) Uani 1.0 2 d .
N30 N 1.1217(5) 0.6153(4) -0.0254(4) 0.0344(9) Uani 1.0 2 d .
C8 C 0.5075(4) 0.0973(4) 1.0231(3) 0.0130(7) Uani 1.0 2 d .
C11 C 0.7572(4) 0.5740(4) 0.4306(3) 0.0103(7) Uani 1.0 2 d .
C12 C 0.9872(4) 0.6601(4) 0.3707(3) 0.0121(7) Uani 1.0 2 d .
C13 C 0.4745(4) 0.2192(4) 1.1832(3) 0.0143(7) Uani 1.0 2 d .
C14 C 0.6377(4) 0.0433(4) 0.8214(3) 0.0118(7) Uani 1.0 2 d .
C15 C 0.6137(4) -0.0066(4) 0.9344(3) 0.0124(7) Uani 1.0 2 d .
C16 C 0.5752(4) 0.1230(4) 1.1050(3) 0.0108(7) Uani 1.0 2 d .
C17 C 0.5358(4) 0.1679(4) 0.6834(3) 0.0106(7) Uani 1.0 2 d .
C18 C 0.5160(4) 0.2253(4) 1.2723(3) 0.0134(7) Uani 1.0 2 d .
C19 C 0.7861(4) 0.3224(4) 0.4129(3) 0.0107(7) Uani 1.0 2 d .
C20 C 1.0173(4) 0.4183(4) 0.3533(3) 0.0123(7) Uani 1.0 2 d .
C21 C 0.7862(4) 0.0158(4) 0.6352(3) 0.0127(7) Uani 1.0 2 d .
C22 C 0.8553(4) 0.4418(4) 0.3977(3) 0.0098(7) Uani 1.0 2 d .
C23 C 0.8240(4) 0.6814(4) 0.4164(3) 0.0102(7) Uani 1.0 2 d .
C24 C 0.7521(4) 0.0589(4) 1.2103(3) 0.0151(7) Uani 1.0 2 d .
C25 C 1.0836(4) 0.5280(4) 0.3394(3) 0.0125(7) Uani 1.0 2 d .
C26 C 0.5161(4) 0.1407(4) 0.7903(3) 0.0114(7) Uani 1.0 2 d .
C27 C 0.7758(4) -0.0160(4) 0.7414(3) 0.0132(7) Uani 1.0 2 d .
C28 C 0.7197(4) 0.0460(4) 1.1166(3) 0.0148(7) Uani 1.0 2 d .
C29 C 0.9813(10) 0.6709(7) 0.0453(7) 0.073(2) Uani 1.0 2 d .
C31 C 1.3211(4) 0.5960(4) 0.2938(4) 0.0214(8) Uani 1.0 2 d .
C32 C 1.1514(16) 0.6034(11) -0.1313(6) 0.140(6) Uani 1.0 2 d .
C33 C 1.2531(10) 0.5536(9) 0.0187(7) 0.087(3) Uani 1.0 2 d .
C34 C 0.7204(4) 0.8263(4) 0.4499(3) 0.0096(7) Uani 1.0 2 d .
H6 H 0.7173 -0.0610 0.9464 0.0110 Uiso 1.0 2 calc R
H7 H 0.4528 0.1882 0.9968 0.0212 Uiso 1.0 2 calc R
H11 H 0.6461 0.5896 0.4622 0.0123 Uiso 1.0 2 calc R
H12 H 1.0319 0.7346 0.3611 0.0145 Uiso 1.0 2 calc R
H13 H 0.3786 0.2797 1.1749 0.0171 Uiso 1.0 2 calc R
H17 H 0.4531 0.2351 0.6634 0.0127 Uiso 1.0 2 calc R
H18 H 0.4465 0.2907 1.3246 0.0161 Uiso 1.0 2 calc R
H20 H 1.0834 0.3283 0.3323 0.0148 Uiso 1.0 2 calc R
H21 H 0.8813 -0.0265 0.5818 0.0153 Uiso 1.0 2 calc R
H24 H 0.8510 0.0054 1.2185 0.0181 Uiso 1.0 2 calc R
H26 H 0.4214 0.1875 0.8419 0.0137 Uiso 1.0 2 calc R
H27 H 0.8634 -0.0785 0.7592 0.0158 Uiso 1.0 2 calc R
H28 H 0.7956 -0.0144 1.0627 0.0178 Uiso 1.0 2 calc R
H31A H 1.2804 0.6777 0.2535 0.0257 Uiso 1.0 2 calc R
H31B H 1.4357 0.5591 0.2609 0.0257 Uiso 1.0 2 calc R
H31C H 1.2992 0.6213 0.3669 0.0257 Uiso 1.0 2 calc R
H32A H 1.1210 0.6950 -0.1635 0.1685 Uiso 1.0 2 calc R
H32B H 1.0899 0.5469 -0.1421 0.1685 Uiso 1.0 2 calc R
H32C H 1.2647 0.5596 -0.1644 0.1685 Uiso 1.0 2 calc R
H33A H 1.3480 0.5784 -0.0268 0.1043 Uiso 1.0 2 calc R
H33B H 1.2749 0.4532 0.0223 0.1043 Uiso 1.0 2 calc R
H33C H 1.2241 0.5882 0.0901 0.1043 Uiso 1.0 2 calc R
H29 H 0.9731 0.6721 0.1180 0.0870 Uiso 1.0 2 calc R

loop_
_atom_site_aniso_label
_atom_site_aniso_U_11
_atom_site_aniso_U_22
_atom_site_aniso_U_33
_atom_site_aniso_U_12
_atom_site_aniso_U_13
_atom_site_aniso_U_23
Zn1 0.0089(3) 0.0062(3) 0.0089(3) -0.00225(15) -0.00223(16) -0.00020(15)
O2 0.0108(12) 0.0115(12) 0.0197(13) -0.0054(9) -0.0015(10) -0.0013(10)
O3 0.0112(11) 0.0071(11) 0.0153(12) -0.0027(9) -0.0027(9) 0.0002(9)
O4 0.0103(12) 0.0062(11) 0.0230(13) -0.0020(9) -0.0040(10) -0.0006(10)
O5 0.0076(11) 0.0101(12) 0.0189(12) -0.0015(9) -0.0026(9) -0.0020(10)
O36 0.0083(12) 0.0105(12) 0.0364(16) -0.0030(10) -0.0007(11) -0.0068(11)
O42 0.0323(19) 0.0254(18) 0.072(3) 0.0083(14) -0.0165(18) -0.0028(17)
N9 0.0143(14) 0.0107(14) 0.0120(14) -0.0024(11) -0.0043(11) -0.0011(11)
N10 0.0127(14) 0.0080(13) 0.0106(13) -0.0034(11) -0.0040(11) 0.0013(11)
N30 0.033(2) 0.0238(19) 0.044(3) -0.0084(16) -0.0103(18) 0.0042(17)
C8 0.0159(17) 0.0121(17) 0.0114(15) -0.0039(13) -0.0049(13) -0.0003(13)
C11 0.0093(15) 0.0101(16) 0.0116(15) -0.0019(12) -0.0042(12) -0.0002(12)
C12 0.0128(16) 0.0080(16) 0.0165(16) -0.0048(13) -0.0046(13) 0.0014(13)
C13 0.0159(17) 0.0121(16) 0.0153(16) -0.0026(14) -0.0066(14) -0.0010(13)
C14 0.0150(16) 0.0110(16) 0.0128(16) -0.0060(13) -0.0065(13) -0.0004(13)
C15 0.0131(16) 0.0114(16) 0.0112(16) -0.0021(13) -0.0025(13) -0.0014(13)
C16 0.0170(17) 0.0084(15) 0.0079(15) -0.0055(13) -0.0037(13) 0.0015(12)
C17 0.0108(15) 0.0076(15) 0.0129(16) -0.0023(12) -0.0039(12) 0.0014(12)
C18 0.0157(17) 0.0119(16) 0.0129(16) -0.0045(13) -0.0041(13) -0.0006(13)
C19 0.0114(16) 0.0105(16) 0.0109(15) -0.0045(13) -0.0032(12) 0.0006(12)
C20 0.0101(16) 0.0084(16) 0.0165(16) -0.0021(13) -0.0018(13) -0.0012(13)
C21 0.0102(15) 0.0126(16) 0.0145(16) -0.0035(13) -0.0019(12) -0.0020(13)
C22 0.0105(15) 0.0087(16) 0.0105(15) -0.0025(13) -0.0034(12) -0.0007(12)
C23 0.0116(16) 0.0078(15) 0.0102(15) -0.0008(12) -0.0035(12) -0.0006(12)
C24 0.0129(16) 0.0177(17) 0.0136(16) -0.0028(14) -0.0034(13) -0.0023(14)
C25 0.0091(16) 0.0111(16) 0.0166(16) -0.0033(13) -0.0016(13) -0.0029(13)
C26 0.0114(15) 0.0110(16) 0.0115(15) -0.0030(13) -0.0024(12) -0.0027(12)
C27 0.0133(16) 0.0126(16) 0.0145(16) -0.0021(13) -0.0071(13) 0.0007(13)
C28 0.0147(16) 0.0173(18) 0.0112(16) -0.0046(14) -0.0010(13) -0.0043(13)
C29 0.087(6) 0.036(4) 0.078(5) -0.015(4) -0.005(4) -0.006(4)
C31 0.0104(17) 0.0139(17) 0.038(3) -0.0056(14) -0.0019(15) -0.0033(16)
C32 0.264(14) 0.120(8) 0.042(4) -0.145(10) 0.034(6) -0.014(5)
C33 0.081(6) 0.091(6) 0.116(7) -0.045(5) -0.066(6) 0.053(6)
C34 0.0127(16) 0.0089(15) 0.0082(14) -0.0025(12) -0.0048(12) -0.0008(12)

loop_
_atom_type_symbol
_atom_type_description
_atom_type_scat_dispersion_real
_atom_type_scat_dispersion_imag
_atom_type_scat_source
C C 0.0033 0.0016
;
International Tables for Crystallography
(1992, Vol. C, Tables 4.2.6.8 and 6.1.1.4)
;
H H 0.0000 0.0000
;
International Tables for Crystallography
(1992, Vol. C, Table 6.1.1.4)
;
N N 0.0061 0.0033
;
International Tables for Crystallography
(1992, Vol. C, Tables 4.2.6.8 and 6.1.1.4)
;
O O 0.0106 0.0060
;
International Tables for Crystallography
(1992, Vol. C, Tables 4.2.6.8 and 6.1.1.4)
;
Zn Zn 0.2839 1.4301
;
International Tables for Crystallography
(1992, Vol. C, Tables 4.2.6.8 and 6.1.1.4)
;

loop_
_geom_angle_atom_site_label_1
_geom_angle_atom_site_label_2
_geom_angle_atom_site_label_3
_geom_angle
_geom_angle_publ_flag
_geom_angle_site_symmetry_1
_geom_angle_site_symmetry_3
O2 Zn1 O3 156.59(10) yes . 1_545
O2 Zn1 O4 60.15(9) yes . .
O2 Zn1 O5 91.39(10) yes . 2_666
O2 Zn1 N9 90.68(11) yes . 1_554
O2 Zn1 N10 90.68(11) yes . .
O3 Zn1 O4 96.45(10) yes 1_545 .
O3 Zn1 O5 111.94(10) yes 1_545 2_666
O3 Zn1 N9 89.28(11) yes 1_545 1_554
O3 Zn1 N10 91.27(10) yes 1_545 .
O4 Zn1 O5 151.44(9) yes . 2_666
O4 Zn1 N9 91.55(12) yes . 1_554
O4 Zn1 N10 93.02(12) yes . .
O5 Zn1 N9 85.91(11) yes 2_666 1_554
O5 Zn1 N10 89.56(11) yes 2_666 .
N9 Zn1 N10 175.30(12) yes 1_554 .
Zn1 O2 C19 89.9(2) yes . .
Zn1 O3 C34 122.69(19) yes 1_565 .
Zn1 O4 C19 88.1(3) yes . .
Zn1 O5 C34 166.0(3) yes 2_666 .
C25 O36 C31 117.0(3) yes . .
Zn1 N9 C18 118.2(2) yes 1_556 .
Zn1 N9 C24 122.7(3) yes 1_556 .
C18 N9 C24 118.0(4) yes . .
Zn1 N10 C17 120.4(3) yes . .
Zn1 N10 C21 121.4(2) yes . .
C17 N10 C21 117.7(3) yes . .
C29 N30 C32 126.6(8) yes . .
C29 N30 C33 115.4(6) yes . .
C32 N30 C33 117.9(7) yes . .
C15 C8 C15 90.8(3) yes . 2_657
C15 C8 C16 119.3(3) yes . .
C15 C8 C16 114.5(3) yes 2_657 .
C22 C11 C23 119.3(3) yes . .
C23 C12 C25 119.1(4) yes . .
C16 C13 C18 119.5(4) yes . .
C15 C14 C26 121.5(3) yes . .
C15 C14 C27 121.1(3) yes . .
C26 C14 C27 117.0(3) yes . .
C8 C15 C8 89.2(3) yes . 2_657
C8 C15 C14 118.1(3) yes . .
C8 C15 C14 115.0(4) yes 2_657 .
C8 C16 C13 117.1(3) yes . .
C8 C16 C28 124.6(3) yes . .
C13 C16 C28 117.7(4) yes . .
N10 C17 C26 123.5(3) yes . .
N9 C18 C13 122.9(3) yes . .
O2 C19 O4 121.8(4) yes . .
O2 C19 C22 119.2(3) yes . .
O4 C19 C22 119.0(3) yes . .
C22 C20 C25 119.7(3) yes . .
N10 C21 C27 122.0(3) yes . .
C11 C22 C19 120.5(3) yes . .
C11 C22 C20 120.4(4) yes . .
C19 C22 C20 119.0(3) yes . .
C11 C23 C12 121.1(3) yes . .
C11 C23 C34 120.5(3) yes . .
C12 C23 C34 118.4(4) yes . .
N9 C24 C28 122.8(4) yes . .
O36 C25 C12 124.7(4) yes . .
O36 C25 C20 114.9(3) yes . .
C12 C25 C20 120.4(3) yes . .
C14 C26 C17 119.2(3) yes . .
C14 C27 C21 120.4(3) yes . .
C16 C28 C24 118.6(3) yes . .
O42 C29 N30 120.3(8) yes . .
O3 C34 O5 125.2(3) yes . .
O3 C34 C23 116.2(3) yes . .
O5 C34 C23 118.6(4) yes . .
C15 C8 H7 113.925 no . .
C15 C8 H7 109.077 no 2_657 .
C16 C8 H7 108.192 no . .
C22 C11 H11 120.323 no . .
C23 C11 H11 120.338 no . .
C23 C12 H12 120.461 no . .
C25 C12 H12 120.462 no . .
C16 C13 H13 120.224 no . .
C18 C13 H13 120.229 no . .
C8 C15 H6 112.741 no . .
C8 C15 H6 108.236 no 2_657 .
C14 C15 H6 111.493 no . .
N10 C17 H17 118.276 no . .
C26 C17 H17 118.266 no . .
N9 C18 H18 118.559 no . .
C13 C18 H18 118.567 no . .
C22 C20 H20 120.167 no . .
C25 C20 H20 120.167 no . .
N10 C21 H21 118.985 no . .
C27 C21 H21 118.985 no . .
N9 C24 H24 118.621 no . .
C28 C24 H24 118.609 no . .
C14 C26 H26 120.418 no . .
C17 C26 H26 120.428 no . .
C14 C27 H27 119.799 no . .
C21 C27 H27 119.805 no . .
C16 C28 H28 120.676 no . .
C24 C28 H28 120.677 no . .
O42 C29 H29 119.826 no . .
N30 C29 H29 119.834 no . .
O36 C31 H31A 109.466 no . .
O36 C31 H31B 109.467 no . .
O36 C31 H31C 109.466 no . .
H31A C31 H31B 109.476 no . .
H31A C31 H31C 109.478 no . .
H31B C31 H31C 109.475 no . .
N30 C32 H32A 109.476 no . .
N30 C32 H32B 109.465 no . .
N30 C32 H32C 109.472 no . .
H32A C32 H32B 109.473 no . .
H32A C32 H32C 109.470 no . .
H32B C32 H32C 109.471 no . .
N30 C33 H33A 109.469 no . .
N30 C33 H33B 109.471 no . .
N30 C33 H33C 109.473 no . .
H33A C33 H33B 109.473 no . .
H33A C33 H33C 109.468 no . .
H33B C33 H33C 109.474 no . .

loop_
_geom_bond_atom_site_label_1
_geom_bond_atom_site_label_2
_geom_bond_distance
_geom_bond_publ_flag
_geom_bond_site_symmetry_2
Zn1 O2 2.180(3) yes .
Zn1 O3 2.039(3) yes 1_545
Zn1 O4 2.218(3) yes .
Zn1 O5 2.099(3) yes 2_666
Zn1 N9 2.147(4) yes 1_554
Zn1 N10 2.127(4) yes .
O2 C19 1.259(5) yes .
O3 C34 1.270(5) yes .
O4 C19 1.264(4) yes .
O5 C34 1.239(4) yes .
O36 C25 1.370(4) yes .
O36 C31 1.431(6) yes .
O42 C29 1.292(10) yes .
N9 C18 1.336(5) yes .
N9 C24 1.339(4) yes .
N10 C17 1.347(4) yes .
N10 C21 1.342(5) yes .
N30 C29 1.336(8) yes .
N30 C32 1.363(10) yes .
N30 C33 1.469(11) yes .
C8 C15 1.548(5) yes .
C8 C15 1.596(6) yes 2_657
C8 C16 1.513(6) yes .
C11 C22 1.404(5) yes .
C11 C23 1.384(6) yes .
C12 C23 1.396(5) yes .
C12 C25 1.394(5) yes .
C13 C16 1.405(5) yes .
C13 C18 1.381(6) yes .
C14 C15 1.500(5) yes .
C14 C26 1.402(5) yes .
C14 C27 1.391(4) yes .
C16 C28 1.384(5) yes .
C17 C26 1.384(5) yes .
C19 C22 1.509(6) yes .
C20 C22 1.382(5) yes .
C20 C25 1.403(6) yes .
C21 C27 1.394(5) yes .
C23 C34 1.522(4) yes .
C24 C28 1.411(6) yes .
C8 H7 0.997 no .
C11 H11 0.950 no .
C12 H12 0.950 no .
C13 H13 0.950 no .
C15 H6 1.009 no .
C17 H17 0.950 no .
C18 H18 0.950 no .
C20 H20 0.950 no .
C21 H21 0.950 no .
C24 H24 0.950 no .
C26 H26 0.950 no .
C27 H27 0.950 no .
C28 H28 0.950 no .
C29 H29 0.950 no .
C31 H31A 0.980 no .
C31 H31B 0.980 no .
C31 H31C 0.980 no .
C32 H32A 0.980 no .
C32 H32B 0.980 no .
C32 H32C 0.980 no .
C33 H33A 0.980 no .
C33 H33B 0.980 no .
C33 H33C 0.980 no .

loop_
_geom_contact_atom_site_label_1
_geom_contact_atom_site_label_2
_geom_contact_distance
_geom_contact_publ_flag
_geom_contact_site_symmetry_2
Zn1 O5 3.166(3) no 1_545
O2 O2 3.515(3) no 2_666
O2 C11 2.841(5) no .
O2 C11 3.378(4) no 2_666
O2 C17 3.450(4) no .
O2 C18 3.385(6) no 1_554
O3 C12 2.754(4) no .
O3 C21 3.128(5) no 1_565
O3 C24 3.057(5) no 1_564
O4 C20 2.796(5) no .
O4 C21 3.556(4) no .
O4 C21 3.167(4) no 2_756
O4 C27 3.229(4) no 2_756
O5 O5 3.093(3) no 2_676
O5 N10 3.557(5) no 1_565
O5 C11 2.827(4) no .
O5 C17 3.036(5) no 2_666
O5 C18 2.907(4) no 2_667
O36 C13 3.138(4) no 1_654
O36 C18 3.071(4) no 1_654
O42 C32 2.801(10) no .
O42 C33 3.580(9) no .
N9 C16 2.800(6) no .
N9 C19 3.365(6) no 1_556
N10 C14 2.811(5) no .
N10 C19 3.333(5) no .
N10 C31 3.534(6) no 2_766
N10 C34 3.537(5) no 1_545
C8 C16 3.384(6) no 2_657
C8 C26 3.068(5) no .
C8 C26 3.265(5) no 2_657
C8 C27 3.576(5) no 2_657
C11 C25 2.788(5) no .
C12 C22 2.792(6) no .
C12 C31 2.823(5) no .
C13 C14 3.175(6) no 2_657
C13 C15 3.261(6) no 2_657
C13 C24 2.716(5) no .
C13 C27 3.416(6) no 2_657
C14 C15 3.388(5) no 2_657
C14 C16 2.856(6) no 2_657
C14 C28 3.532(6) no 2_657
C15 C28 3.071(6) no .
C15 C28 3.538(6) no 2_657
C16 C26 3.103(5) no 2_657
C17 C27 2.709(5) no .
C17 C31 3.178(6) no 2_766
C17 C34 3.402(6) no 2_666
C18 C28 2.732(5) no .
C20 C23 2.782(5) no .
C21 C26 2.735(4) no .
C26 C28 3.193(6) no 2_657
C26 C31 3.380(6) no 2_766
O42 N30 3.386(6) no 2_765
O42 C8 3.501(6) no 2_666
O42 C15 3.312(5) no 1_564
O42 C26 3.563(5) no 2_666
O42 C28 3.416(5) no 1_564
O42 C32 3.511(11) no 2_765
O42 C33 3.410(11) no 2_765
N30 O42 3.386(6) no 2_765
N30 C29 3.406(10) no 2_765
C8 O42 3.501(6) no 2_666
C15 O42 3.312(5) no 1_546
C26 O42 3.563(5) no 2_666
C28 O42 3.416(5) no 1_546
C29 N30 3.406(10) no 2_765
C29 C32 3.330(15) no 2_765
C32 O42 3.511(11) no 2_765
C32 C29 3.330(15) no 2_765
C33 O42 3.410(11) no 2_765
Zn1 H11 3.4374 no 2_666
Zn1 H17 3.0506 no .
Zn1 H18 3.0191 no 1_554
Zn1 H21 3.0827 no .
Zn1 H24 3.1316 no 1_554
O2 H11 2.5582 no .
O2 H11 2.4337 no 2_666
O2 H17 3.1234 no .
O2 H18 2.9759 no 1_554
O2 H31C 2.8309 no 2_766
O3 H12 2.4412 no .
O3 H21 2.7367 no 1_565
O3 H21 3.5520 no 2_766
O3 H24 2.6590 no 1_564
O4 H20 2.4848 no .
O4 H21 3.2414 no .
O4 H21 2.5029 no 2_756
O4 H24 3.3600 no 1_554
O4 H27 2.6426 no 2_756
O4 H31C 3.5293 no 2_766
O5 H11 2.5456 no .
O5 H17 2.5778 no 2_666
O5 H18 2.5174 no 2_667
O36 H12 2.6730 no .
O36 H13 2.5914 no 1_654
O36 H18 2.4304 no 1_654
O36 H20 2.4934 no .
O42 H32A 2.7764 no .
O42 H32B 2.8084 no .
N9 H13 3.2329 no .
N9 H28 3.2616 no .
N10 H26 3.2512 no .
N10 H27 3.2403 no .
N10 H31A 3.3220 no 2_766
N10 H31C 2.9932 no 2_766
C8 H7 2.8554 no 2_657
C8 H13 2.6375 no .
C8 H26 2.7654 no .
C8 H26 3.2358 no 2_657
C8 H28 2.7749 no .
C11 H12 3.2762 no .
C11 H17 2.8118 no 2_666
C11 H18 3.4054 no 2_667
C11 H20 3.2764 no .
C11 H31C 3.1577 no 2_766
C12 H11 3.2772 no .
C12 H20 3.2835 no .
C12 H31A 2.7129 no .
C12 H31C 2.7960 no .
C13 H7 2.6299 no .
C13 H20 3.4273 no 1_456
C13 H28 3.2556 no .
C14 H7 2.6940 no .
C14 H7 3.2671 no 2_657
C14 H13 3.3395 no 2_657
C14 H17 3.2528 no .
C14 H21 3.2666 no .
C14 H31A 3.1348 no 2_766
C15 H6 2.8718 no 2_657
C15 H13 3.2714 no 2_657
C15 H26 2.7116 no .
C15 H26 3.2919 no 2_657
C15 H27 2.6847 no .
C15 H28 2.7614 no .
C16 H6 2.7117 no .
C16 H6 3.2725 no 2_657
C16 H18 3.2587 no .
C16 H24 3.2550 no .
C16 H26 3.1541 no 2_657
C17 H11 3.3498 no 2_666
C17 H21 3.1607 no .
C17 H31A 3.0105 no 2_766
C17 H31B 3.0781 no 2_766
C17 H31C 2.9052 no 2_766
C18 H24 3.1478 no .
C18 H31B 3.2506 no 1_456
C19 H11 2.6933 no .
C19 H20 2.6378 no .
C19 H31C 2.8650 no 2_766
C20 H11 3.2742 no .
C20 H12 3.2867 no .
C20 H13 3.4082 no 1_654
C21 H12 3.4795 no 2_766
C21 H17 3.1555 no .
C21 H20 3.3689 no 2_756
C21 H21 3.4967 no 2_756
C21 H31A 3.4214 no 2_766
C21 H31C 3.5394 no 2_766
C22 H31C 3.0775 no 2_766
C23 H17 2.9641 no 2_666
C23 H18 3.5286 no 2_667
C24 H18 3.1479 no .
C25 H13 3.4487 no 1_654
C25 H18 3.4629 no 1_654
C25 H31A 2.6303 no .
C25 H31B 3.2026 no .
C25 H31C 2.6130 no .
C26 H6 3.3591 no .
C26 H7 2.6970 no .
C26 H27 3.2475 no .
C26 H28 3.4460 no 2_657
C26 H31A 2.9214 no 2_766
C26 H31B 3.1918 no 2_766
C26 H31C 3.4948 no 2_766
C27 H6 2.6231 no .
C27 H13 3.3387 no 2_657
C27 H20 3.1920 no 2_756
C27 H26 3.2497 no .
C27 H31A 3.3342 no 2_766
C28 H6 2.6493 no .
C28 H7 3.2735 no .
C28 H13 3.2501 no .
C28 H26 2.9717 no 2_657
C29 H32A 2.6783 no .
C29 H32B 2.6855 no .
C29 H32C 3.1883 no .
C29 H33A 3.0926 no .
C29 H33B 2.8976 no .
C29 H33C 2.4065 no .
C31 H12 2.5373 no .
C31 H13 3.5843 no 1_654
C31 H17 3.3155 no 2_766
C31 H18 3.0020 no 1_654
C32 H33A 2.5863 no .
C32 H33B 2.7579 no .
C32 H33C 3.2234 no .
C32 H29 3.2478 no .
C33 H32A 3.0930 no .
C33 H32B 3.0341 no .
C33 H32C 2.4087 no .
C33 H29 2.4894 no .
C34 H11 2.6822 no .
C34 H12 2.6530 no .
C34 H17 2.7874 no 2_666
C34 H18 3.1786 no 2_667
C34 H21 3.3745 no 1_565
C34 H24 3.4483 no 1_564
H6 H7 2.9094 no .
H6 H7 2.2374 no 2_657
H6 H13 3.3874 no 2_657
H6 H26 3.0104 no 2_657
H6 H27 2.4203 no .
H6 H28 2.0770 no .
H7 H13 2.4649 no .
H7 H26 2.1851 no .
H7 H28 3.5521 no .
H11 H11 3.5468 no 2_666
H11 H17 2.4814 no 2_666
H11 H18 2.9873 no 2_667
H11 H31C 3.0022 no 2_766
H12 H21 3.5427 no 2_766
H12 H24 3.4782 no 1_564
H12 H31A 2.2237 no .
H12 H31B 3.5043 no .
H12 H31C 2.4264 no .
H13 H18 2.3134 no .
H13 H20 2.7989 no 1_456
H13 H27 3.3431 no 2_657
H13 H31B 3.4438 no 1_456
H17 H26 2.3148 no .
H17 H31A 3.4083 no 2_766
H17 H31B 3.0090 no 2_766
H17 H31C 2.9932 no 2_766
H18 H20 3.2547 no 1_456
H18 H31B 2.7484 no 1_456
H18 H31C 3.2695 no 1_456
H20 H21 3.1109 no 2_756
H20 H27 2.7968 no 2_756
H21 H21 2.6883 no 2_756
H21 H27 2.3269 no .
H24 H27 3.0864 no 2_757
H24 H28 2.3503 no .
H26 H28 2.9624 no 2_657
H26 H31A 3.2905 no 2_766
H26 H31B 3.2244 no 2_766
H32A H33A 3.1157 no .
H32A H29 3.5588 no .
H32B H33A 3.3632 no .
H32B H33B 3.1154 no .
H32B H29 3.5538 no .
H32C H33A 2.2674 no .
H32C H33B 2.6183 no .
H32C H33C 3.3355 no .
H33A H29 3.2864 no .
H33B H29 2.9993 no .
H33C H29 2.1488 no .
O4 H32A 3.0982 no 2_765
O36 H33C 2.8257 no .
O42 H6 2.4358 no 1_564
O42 H7 2.8000 no 2_666
O42 H26 2.6247 no 2_666
O42 H28 2.6708 no 1_564
O42 H32B 3.0481 no 2_765
O42 H32C 3.5623 no 2_765
O42 H33B 2.6424 no 2_765
N9 H32A 3.0377 no 2_766
N9 H32C 3.4602 no 2_766
N30 H32B 3.1347 no 2_765
C12 H29 3.4094 no .
C13 H33A 3.1838 no 2_766
C13 H33B 3.5294 no 1_456
C16 H33A 3.3107 no 2_766
C18 H32A 3.5183 no 2_766
C18 H32C 3.3343 no 2_766
C19 H32A 3.1684 no 2_765
C19 H32C 3.5245 no 2_765
C20 H32B 3.2397 no 2_765
C22 H32A 3.4952 no 2_765
C22 H32B 3.2762 no 2_765
C24 H32A 3.0084 no 2_766
C25 H33C 3.2109 no .
C25 H29 3.4651 no .
C29 H6 3.5253 no 1_564
C29 H26 3.4509 no 2_666
C29 H28 3.1409 no 1_564
C29 H32B 2.5873 no 2_765
C29 H33B 3.4194 no 2_765
C31 H32C 3.5932 no 2_865
C31 H33C 3.1556 no .
C32 H31B 3.5965 no 2_865
C32 H29 3.3204 no 2_765
C33 H13 3.4251 no 1_654
C33 H32B 3.4802 no 2_765
C33 H33A 3.5783 no 2_865
H6 O42 2.4358 no 1_546
H6 C29 3.5253 no 1_546
H7 O42 2.8000 no 2_666
H7 H33A 3.5670 no 2_766
H7 H33B 2.6975 no 1_456
H13 C33 3.4251 no 1_456
H13 H33A 3.2781 no 2_766
H13 H33B 2.7576 no 1_456
H13 H33C 3.2709 no 1_456
H18 H32C 3.4764 no 2_766
H20 H32A 3.4692 no 2_765
H20 H32B 3.3707 no 2_765
H24 H32A 3.1255 no 2_766
H24 H29 3.5199 no 1_546
H26 O42 2.6247 no 2_666
H26 C29 3.4509 no 2_666
H26 H33B 3.4883 no 1_456
H26 H29 3.3928 no 2_666
H27 H32A 3.1353 no 1_546
H28 O42 2.6708 no 1_546
H28 C29 3.1409 no 1_546
H28 H29 3.2411 no 1_546
H31A H33C 2.7229 no .
H31B C32 3.5965 no 2_865
H31B H32C 2.6172 no 2_865
H31B H33A 3.3136 no 2_865
H31B H33C 3.4120 no .
H32A O4 3.0982 no 2_765
H32A N9 3.0377 no 2_766
H32A C18 3.5183 no 2_766
H32A C19 3.1684 no 2_765
H32A C22 3.4952 no 2_765
H32A C24 3.0084 no 2_766
H32A H20 3.4692 no 2_765
H32A H24 3.1255 no 2_766
H32A H27 3.1353 no 1_564
H32B O42 3.0481 no 2_765
H32B N30 3.1347 no 2_765
H32B C20 3.2397 no 2_765
H32B C22 3.2762 no 2_765
H32B C29 2.5873 no 2_765
H32B C33 3.4802 no 2_765
H32B H20 3.3707 no 2_765
H32B H33B 3.2449 no 2_765
H32B H33C 3.4423 no 2_765
H32B H29 2.4387 no 2_765
H32C O42 3.5623 no 2_765
H32C N9 3.4602 no 2_766
H32C C18 3.3343 no 2_766
H32C C19 3.5245 no 2_765
H32C C31 3.5932 no 2_865
H32C H18 3.4764 no 2_766
H32C H31B 2.6172 no 2_865
H32C H29 3.5834 no 2_765
H33A C13 3.1838 no 2_766
H33A C16 3.3107 no 2_766
H33A C33 3.5783 no 2_865
H33A H7 3.5670 no 2_766
H33A H13 3.2781 no 2_766
H33A H31B 3.3136 no 2_865
H33A H33A 3.0634 no 2_865
H33A H33B 3.4495 no 2_865
H33B O42 2.6424 no 2_765
H33B C13 3.5294 no 1_654
H33B C29 3.4194 no 2_765
H33B H7 2.6975 no 1_654
H33B H13 2.7576 no 1_654
H33B H26 3.4883 no 1_654
H33B H32B 3.2449 no 2_765
H33B H33A 3.4495 no 2_865
H33C O36 2.8257 no .
H33C C25 3.2109 no .
H33C C31 3.1556 no .
H33C H13 3.2709 no 1_654
H33C H31A 2.7229 no .
H33C H31B 3.4120 no .
H33C H32B 3.4423 no 2_765
H29 C12 3.4094 no .
H29 C25 3.4651 no .
H29 C32 3.3204 no 2_765
H29 H24 3.5199 no 1_564
H29 H26 3.3928 no 2_666
H29 H28 3.2411 no 1_564
H29 H32B 2.4387 no 2_765
H29 H32C 3.5834 no 2_765

loop_
_geom_torsion_atom_site_label_1
_geom_torsion_atom_site_label_2
_geom_torsion_atom_site_label_3
_geom_torsion_atom_site_label_4
_geom_torsion
_geom_torsion_publ_flag
_geom_torsion_site_symmetry_1
_geom_torsion_site_symmetry_3
_geom_torsion_site_symmetry_4
O2 Zn1 O3 C34 174.04(19) no . 1_545 1_545
O3 Zn1 O2 C19 -3.2(4) no 1_545 . .
O2 Zn1 O4 C19 1.50(12) no . . .
O4 Zn1 O2 C19 -1.50(12) no . . .
O5 Zn1 O2 C19 -178.83(14) no 2_666 . .
O2 Zn1 N9 C18 -60.3(3) no . 1_554 1_554
O2 Zn1 N9 C24 131.9(3) no . 1_554 1_554
N9 Zn1 O2 C19 -92.91(15) no 1_554 . .
O2 Zn1 N10 C17 63.9(3) no . . .
O2 Zn1 N10 C21 -124.0(3) no . . .
N10 Zn1 O2 C19 91.60(15) no . . .
O3 Zn1 O4 C19 -179.17(14) no 1_545 . .
O4 Zn1 O3 C34 172.6(2) no . 1_545 1_545
O5 Zn1 O3 C34 -10.6(3) no 2_666 1_545 1_545
O3 Zn1 N9 C18 143.1(3) no 1_545 1_554 1_554
O3 Zn1 N9 C24 -24.7(3) no 1_545 1_554 1_554
N9 Zn1 O3 C34 -95.9(2) no 1_554 1_545 1_545
O3 Zn1 N10 C17 -139.4(3) no 1_545 . .
O3 Zn1 N10 C21 32.7(3) no 1_545 . .
N10 Zn1 O3 C34 79.4(2) no . 1_545 1_545
O5 Zn1 O4 C19 7.1(3) no 2_666 . .
O4 Zn1 N9 C18 -120.5(3) no . 1_554 1_554
O4 Zn1 N9 C24 71.7(3) no . 1_554 1_554
N9 Zn1 O4 C19 91.38(15) no 1_554 . .
O4 Zn1 N10 C17 124.1(3) no . . .
O4 Zn1 N10 C21 -63.8(3) no . . .
N10 Zn1 O4 C19 -87.55(15) no . . .
O5 Zn1 N9 C18 31.0(3) no 2_666 1_554 1_554
O5 Zn1 N9 C24 -136.7(3) no 2_666 1_554 1_554
O5 Zn1 N10 C17 -27.4(3) no 2_666 . .
O5 Zn1 N10 C21 144.7(3) no 2_666 . .
Zn1 O2 C19 O4 2.7(4) no . . .
Zn1 O2 C19 C22 -177.7(3) no . . .
Zn1 O3 C34 O5 -5.1(5) no 1_565 . .
Zn1 O3 C34 C23 174.63(17) no 1_565 . .
Zn1 O4 C19 O2 -2.6(4) no . . .
Zn1 O4 C19 C22 177.7(3) no . . .
C31 O36 C25 C12 10.0(5) no . . .
C31 O36 C25 C20 -170.1(3) no . . .
Zn1 N9 C18 C13 -163.3(3) no 1_556 . .
Zn1 N9 C24 C28 162.9(3) no 1_556 . .
C18 N9 C24 C28 -4.9(6) no . . .
C24 N9 C18 C13 5.1(6) no . . .
Zn1 N10 C17 C26 168.4(3) no . . .
Zn1 N10 C21 C27 -169.0(3) no . . .
C17 N10 C21 C27 3.3(6) no . . .
C21 N10 C17 C26 -4.0(6) no . . .
C32 N30 C29 O42 -1.5(12) no . . .
C33 N30 C29 O42 -177.3(7) no . . .
C15 C8 C15 C8 0.0(3) no . 2_657 2_657
C15 C8 C15 C14 120.9(3) no . 2_657 2_657
C15 C8 C15 C8 0.0(3) no 2_657 . 2_657
C15 C8 C15 C14 118.1(3) no 2_657 . .
C15 C8 C16 C13 179.4(3) no . . .
C15 C8 C16 C28 -9.8(5) no . . .
C16 C8 C15 C8 118.9(3) no . . 2_657
C16 C8 C15 C14 -123.0(4) no . . .
C15 C8 C16 C13 -74.8(4) no 2_657 . .
C15 C8 C16 C28 96.0(4) no 2_657 . .
C16 C8 C15 C8 -122.9(3) no . 2_657 2_657
C16 C8 C15 C14 -2.0(4) no . 2_657 2_657
C22 C11 C23 C12 -0.4(5) no . . .
C22 C11 C23 C34 179.1(3) no . . .
C23 C11 C22 C19 179.5(3) no . . .
C23 C11 C22 C20 1.1(5) no . . .
C23 C12 C25 O36 -179.9(3) no . . .
C23 C12 C25 C20 0.2(6) no . . .
C25 C12 C23 C11 -0.2(5) no . . .
C25 C12 C23 C34 -179.8(3) no . . .
C16 C13 C18 N9 0.2(6) no . . .
C18 C13 C16 C8 165.9(3) no . . .
C18 C13 C16 C28 -5.6(5) no . . .
C15 C14 C26 C17 -170.3(4) no . . .
C26 C14 C15 C8 -35.6(6) no . . .
C26 C14 C15 C8 67.8(5) no . . 2_657
C15 C14 C27 C21 169.7(4) no . . .
C27 C14 C15 C8 151.4(4) no . . .
C27 C14 C15 C8 -105.3(4) no . . 2_657
C26 C14 C27 C21 -3.6(6) no . . .
C27 C14 C26 C17 3.0(6) no . . .
C8 C16 C28 C24 -165.1(3) no . . .
C13 C16 C28 C24 5.6(5) no . . .
N10 C17 C26 C14 0.9(6) no . . .
O2 C19 C22 C11 6.7(5) no . . .
O2 C19 C22 C20 -174.9(3) no . . .
O4 C19 C22 C11 -173.7(3) no . . .
O4 C19 C22 C20 4.8(5) no . . .
C22 C20 C25 O36 -179.5(3) no . . .
C22 C20 C25 C12 0.4(6) no . . .
C25 C20 C22 C11 -1.1(6) no . . .
C25 C20 C22 C19 -179.6(3) no . . .
N10 C21 C27 C14 0.5(6) no . . .
C11 C23 C34 O3 -170.4(3) no . . .
C11 C23 C34 O5 9.4(5) no . . .
C12 C23 C34 O3 9.2(5) no . . .
C12 C23 C34 O5 -171.0(3) no . . .
N9 C24 C28 C16 -0.5(6) no . . .
